data_2016628
loop_
_publ_author_name
'Machado, Aline'
'Manzoni de Oliveira, Gelson N.'
'Fenner, Herton'
'Burrow, Robert A.'

_publ_section_title
;
 A centrosymmetric polymorph of
 chloridotris(triphenylphosphine-\k<i>P</i>)copper(I) at 150K
;
_journal_coeditor_code BG3066
_journal_issue 6
_journal_name_full 'Acta Crystallographica Section C'
_journal_page_first m233
_journal_page_last m236
_journal_paper_doi 10.1107/S0108270108011232
_journal_volume 64
_journal_year 2008
_chemical_formula_iupac '[Cu Cl (C18 H15)3]'
_chemical_formula_moiety 'C54 H45 Cl Cu P3'
_chemical_formula_sum 'C54 H45 Cl Cu P3'
_chemical_formula_weight 885.80
_chemical_name_systematic
;
chloridotris(triphenylphosphine-\kP)copper(I)
;
_space_group_IT_number 15
_symmetry_cell_setting monoclinic
_symmetry_space_group_name_Hall '-C 2yc'
_symmetry_space_group_name_H-M 'C 1 2/c 1'
_atom_sites_solution_hydrogens geom
_atom_sites_solution_primary direct
_atom_sites_solution_secondary difmap
_audit_creation_method SHELXL97
_cell_angle_alpha 90.00
_cell_angle_beta 113.496(4)
_cell_angle_gamma 90.00
_cell_formula_units_Z 16
_cell_length_a 43.253(3)
_cell_length_b 9.9863(8)
_cell_length_c 44.354(3)
_cell_measurement_reflns_used 9812
_cell_measurement_temperature 150(2)
_cell_measurement_theta_max 27.005
_cell_measurement_theta_min 2.225
_cell_volume 17570(2)
_computing_cell_refinement 'SAINT (Bruker, 2006)'
_computing_data_collection
;
APEX2 (Bruker, 2006), COSMO (Bruker, 2006) and BIS (Bruker, 2006)
;
_computing_data_reduction
;
SAINT (Bruker, 2006), XPREP (Bruker, 2006) and SADABS (Bruker, 2006)
;
_computing_molecular_graphics 'DIAMOND (Brandenburg, 2007)'
_computing_publication_material 'SHELXL97 (Sheldrick, 2008)'
_computing_structure_refinement 'SHELXL97 (Sheldrick, 2008)'
_computing_structure_solution 'SHELXS97 (Sheldrick, 2008)'
_diffrn_ambient_temperature 150(2)
_diffrn_measured_fraction_theta_full 0.996
_diffrn_measured_fraction_theta_max 0.996
_diffrn_measurement_device_type 'Bruker X8 Kappa APEXII CCD area-detector'
_diffrn_measurement_method '\f and \w'
_diffrn_radiation_monochromator graphite
_diffrn_radiation_source 'fine-focus sealed tube'
_diffrn_radiation_type MoK\a
_diffrn_radiation_wavelength 0.71073
_diffrn_reflns_av_R_equivalents 0.0746
_diffrn_reflns_av_sigmaI/netI 0.0606
_diffrn_reflns_limit_h_max 60
_diffrn_reflns_limit_h_min -60
_diffrn_reflns_limit_k_max 14
_diffrn_reflns_limit_k_min -13
_diffrn_reflns_limit_l_max 62
_diffrn_reflns_limit_l_min -62
_diffrn_reflns_number 191602
_diffrn_reflns_theta_full 30.06
_diffrn_reflns_theta_max 30.06
_diffrn_reflns_theta_min 1.70
_exptl_absorpt_coefficient_mu 0.705
_exptl_absorpt_correction_T_max 0.92671
_exptl_absorpt_correction_T_min 0.8438
_exptl_absorpt_correction_type gaussian
_exptl_absorpt_process_details
;
[XPREP (Bruker, 2006) was used to perform the Gaussian numeric
absorption
correction based on the face-indexed crystal size; SADABS (Bruker,
2006) was
used to perform further processing]
;
_exptl_crystal_colour colourless
_exptl_crystal_density_diffrn 1.339
_exptl_crystal_density_method 'not measured'
_exptl_crystal_description block
_exptl_crystal_F_000 7360
_exptl_crystal_size_max 0.32
_exptl_crystal_size_mid 0.16
_exptl_crystal_size_min 0.13
_refine_diff_density_max 1.275
_refine_diff_density_min -0.723
_refine_ls_extinction_method none
_refine_ls_goodness_of_fit_ref 1.024
_refine_ls_hydrogen_treatment constr
_refine_ls_matrix_type full
_refine_ls_number_parameters 1063
_refine_ls_number_reflns 25640
_refine_ls_number_restraints 0
_refine_ls_restrained_S_all 1.024
_refine_ls_R_factor_all 0.0895
_refine_ls_R_factor_gt 0.0523
_refine_ls_shift/su_max 0.003
_refine_ls_shift/su_mean 0.000
_refine_ls_structure_factor_coef Fsqd
_refine_ls_weighting_details 'calc w = 1/[\s^2^(Fo^2^)+(0.0583P)^2^+28.2270P] where P=(Fo^2^+2Fc^2^)/3'
_refine_ls_weighting_scheme calc
_refine_ls_wR_factor_gt 0.1201
_refine_ls_wR_factor_ref 0.1372
_reflns_number_gt 17309
_reflns_number_total 25640
_reflns_threshold_expression I>2\s(I)
_cod_data_source_file bg3066.cif
_cod_data_source_block I
_cod_original_sg_symbol_H-M C2/c
_cod_database_code 2016628
_cod_database_fobs_code 2016628

loop_
_symmetry_equiv_pos_as_xyz
'x, y, z'
'-x, y, -z+1/2'
'x+1/2, y+1/2, z'
'-x+1/2, y+1/2, -z+1/2'
'-x, -y, -z'
'x, -y, z-1/2'
'-x+1/2, -y+1/2, -z'
'x+1/2, -y+1/2, z-1/2'

loop_
_atom_site_type_symbol
_atom_site_label
_atom_site_fract_x
_atom_site_fract_y
_atom_site_fract_z
_atom_site_U_iso_or_equiv
_atom_site_adp_type
_atom_site_calc_flag
_atom_site_refinement_flags
_atom_site_occupancy
Cu Cu1 0.633442(7) 0.14830(3) 0.230168(7) 0.01984(7) Uani d . 1
Cu Cu2 0.365921(7) 0.46499(3) 0.024394(7) 0.01951(7) Uani d . 1
Cl Cl1 0.646620(17) -0.07635(6) 0.232458(17) 0.02958(14) Uani d . 1
Cl Cl2 0.344425(16) 0.25841(6) 0.030176(16) 0.02639(13) Uani d . 1
P P1 0.633530(16) 0.21965(6) 0.180356(16) 0.02104(13) Uani d . 1
P P2 0.676264(16) 0.23879(6) 0.276342(16) 0.02049(13) Uani d . 1
P P3 0.580164(17) 0.14105(7) 0.231017(16) 0.02357(14) Uani d . 1
P P4 0.368129(17) 0.57126(6) 0.071620(16) 0.02106(13) Uani d . 1
P P5 0.324664(16) 0.53809(6) -0.025757(16) 0.01983(13) Uani d . 1
P P6 0.419925(16) 0.43443(6) 0.025437(16) 0.02078(13) Uani d . 1
C C111 0.62341(6) 0.3960(2) 0.17004(6) 0.0246(5) Uani d . 1
C C112 0.60884(7) 0.4441(3) 0.13796(7) 0.0321(6) Uani d . 1
H H112 0.6033 0.3839 0.1200 0.039 Uiso calc R 1
C C113 0.60244(8) 0.5798(3) 0.13219(8) 0.0399(7) Uani d . 1
H H113 0.5921 0.6118 0.1102 0.048 Uiso calc R 1
C C114 0.61096(8) 0.6691(3) 0.15814(9) 0.0422(8) Uani d . 1
H H114 0.6068 0.7621 0.1540 0.051 Uiso calc R 1
C C115 0.62547(8) 0.6229(3) 0.18998(8) 0.0427(8) Uani d . 1
H H115 0.6313 0.6838 0.2078 0.051 Uiso calc R 1
C C116 0.63155(7) 0.4870(3) 0.19588(7) 0.0329(6) Uani d . 1
H H116 0.6414 0.4554 0.2179 0.039 Uiso calc R 1
C C121 0.67328(7) 0.1986(3) 0.17529(6) 0.0252(5) Uani d . 1
C C122 0.68644(7) 0.2966(3) 0.16126(7) 0.0303(6) Uani d . 1
H H122 0.6748 0.3791 0.1542 0.036 Uiso calc R 1
C C123 0.71639(7) 0.2740(3) 0.15757(7) 0.0359(7) Uani d . 1
H H123 0.7255 0.3417 0.1485 0.043 Uiso calc R 1
C C124 0.73311(8) 0.1525(3) 0.16716(7) 0.0403(7) Uani d . 1
H H124 0.7533 0.1361 0.1641 0.048 Uiso calc R 1
C C125 0.72020(7) 0.0556(3) 0.18122(7) 0.0380(7) Uani d . 1
H H125 0.7317 -0.0273 0.1878 0.046 Uiso calc R 1
C C126 0.69063(7) 0.0784(3) 0.18577(7) 0.0307(6) Uani d . 1
H H126 0.6823 0.0123 0.1960 0.037 Uiso calc R 1
C C131 0.60350(7) 0.1327(2) 0.14403(6) 0.0243(5) Uani d . 1
C C132 0.61322(9) 0.0452(3) 0.12523(7) 0.0401(7) Uani d . 1
H H132 0.6365 0.0307 0.1304 0.048 Uiso calc R 1
C C133 0.58884(10) -0.0224(3) 0.09849(8) 0.0515(10) Uani d . 1
H H133 0.5957 -0.0814 0.0855 0.062 Uiso calc R 1
C C134 0.55521(9) -0.0038(3) 0.09101(8) 0.0463(9) Uani d . 1
H H134 0.5389 -0.0517 0.0733 0.056 Uiso calc R 1
C C135 0.54503(8) 0.0851(3) 0.10924(7) 0.0424(8) Uani d . 1
H H135 0.5217 0.1003 0.1038 0.051 Uiso calc R 1
C C136 0.56913(7) 0.1514(3) 0.13552(7) 0.0338(6) Uani d . 1
H H136 0.5620 0.2114 0.1481 0.041 Uiso calc R 1
C C211 0.71766(6) 0.2452(2) 0.27394(6) 0.0223(5) Uani d . 1
C C212 0.72173(7) 0.3221(3) 0.24928(7) 0.0282(6) Uani d . 1
H H212 0.7032 0.3712 0.2342 0.034 Uiso calc R 1
C C213 0.75261(7) 0.3271(3) 0.24672(7) 0.0335(6) Uani d . 1
H H213 0.7552 0.3815 0.2303 0.040 Uiso calc R 1
C C214 0.77959(7) 0.2537(3) 0.26782(7) 0.0336(6) Uani d . 1
H H214 0.8007 0.2576 0.2660 0.040 Uiso calc R 1
C C215 0.77563(7) 0.1743(3) 0.29155(8) 0.0358(7) Uani d . 1
H H215 0.7940 0.1219 0.3058 0.043 Uiso calc R 1
C C216 0.74500(7) 0.1708(3) 0.29469(7) 0.0298(6) Uani d . 1
H H216 0.7427 0.1167 0.3113 0.036 Uiso calc R 1
C C221 0.68661(6) 0.1549(2) 0.31605(6) 0.0235(5) Uani d . 1
C C222 0.68946(7) 0.0157(3) 0.31730(7) 0.0302(6) Uani d . 1
H H222 0.6860 -0.0332 0.2979 0.036 Uiso calc R 1
C C223 0.69733(7) -0.0518(3) 0.34688(7) 0.0359(7) Uani d . 1
H H223 0.6998 -0.1464 0.3476 0.043 Uiso calc R 1
C C224 0.70162(8) 0.0180(3) 0.37513(7) 0.0393(7) Uani d . 1
H H224 0.7067 -0.0285 0.3952 0.047 Uiso calc R 1
C C225 0.69850(8) 0.1555(3) 0.37404(7) 0.0393(7) Uani d . 1
H H225 0.7013 0.2037 0.3934 0.047 Uiso calc R 1
C C226 0.69132(7) 0.2239(3) 0.34474(7) 0.0313(6) Uani d . 1
H H226 0.6896 0.3187 0.3443 0.038 Uiso calc R 1
C C231 0.66711(6) 0.4101(2) 0.28489(6) 0.0241(5) Uani d . 1
C C232 0.68572(7) 0.5228(3) 0.28360(7) 0.0288(6) Uani d . 1
H H232 0.7059 0.5124 0.2802 0.035 Uiso calc R 1
C C233 0.67457(8) 0.6506(3) 0.28729(7) 0.0357(7) Uani d . 1
H H233 0.6872 0.7268 0.2860 0.043 Uiso calc R 1
C C234 0.64576(8) 0.6679(3) 0.29266(7) 0.0408(7) Uani d . 1
H H234 0.6382 0.7555 0.2947 0.049 Uiso calc R 1
C C235 0.62765(8) 0.5567(3) 0.29509(8) 0.0385(7) Uani d . 1
H H235 0.6082 0.5678 0.2997 0.046 Uiso calc R 1
C C236 0.63799(7) 0.4290(3) 0.29074(7) 0.0323(6) Uani d . 1
H H236 0.6251 0.3535 0.2918 0.039 Uiso calc R 1
C C311 0.57677(7) 0.0492(3) 0.26550(7) 0.0274(6) Uani d . 1
C C312 0.54724(9) -0.0104(4) 0.26361(9) 0.0616(11) Uani d . 1
H H312 0.5275 -0.0045 0.2439 0.074 Uiso calc R 1
C C313 0.54615(9) -0.0789(5) 0.29040(9) 0.0693(13) Uani d . 1
H H313 0.5256 -0.1183 0.2889 0.083 Uiso calc R 1
C C314 0.57441(8) -0.0904(3) 0.31900(8) 0.0424(8) Uani d . 1
H H314 0.5737 -0.1390 0.3371 0.051 Uiso calc R 1
C C315 0.60356(8) -0.0309(4) 0.32101(8) 0.0439(8) Uani d . 1
H H315 0.6232 -0.0365 0.3408 0.053 Uiso calc R 1
C C316 0.60454(8) 0.0378(3) 0.29422(7) 0.0394(7) Uani d . 1
H H316 0.6251 0.0779 0.2959 0.047 Uiso calc R 1
C C321 0.54728(7) 0.0558(3) 0.19646(7) 0.0291(6) Uani d . 1
C C322 0.51542(7) 0.1087(3) 0.17939(7) 0.0365(7) Uani d . 1
H H322 0.5100 0.1948 0.1850 0.044 Uiso calc R 1
C C323 0.49128(8) 0.0362(4) 0.15406(8) 0.0434(8) Uani d . 1
H H323 0.4695 0.0732 0.1424 0.052 Uiso calc R 1
C C324 0.49881(8) -0.0886(3) 0.14581(8) 0.0438(8) Uani d . 1
H H324 0.4823 -0.1384 0.1287 0.053 Uiso calc R 1
C C325 0.53049(9) -0.1404(3) 0.16252(8) 0.0482(8) Uani d . 1
H H325 0.5357 -0.2266 0.1568 0.058 Uiso calc R 1
C C326 0.55496(8) -0.0692(3) 0.18761(7) 0.0377(7) Uani d . 1
H H326 0.5769 -0.1058 0.1987 0.045 Uiso calc R 1
C C331 0.56187(7) 0.3057(3) 0.23191(7) 0.0290(6) Uani d . 1
C C332 0.54994(10) 0.3451(4) 0.25502(9) 0.0595(11) Uani d . 1
H H332 0.5484 0.2821 0.2704 0.071 Uiso calc R 1
C C333 0.54006(12) 0.4775(4) 0.25579(10) 0.0740(14) Uani d . 1
H H333 0.5319 0.5035 0.2719 0.089 Uiso calc R 1
C C334 0.54188(9) 0.5706(4) 0.23405(8) 0.0521(9) Uani d . 1
H H334 0.5351 0.6604 0.2349 0.062 Uiso calc R 1
C C335 0.55354(9) 0.5329(3) 0.21123(8) 0.0453(8) Uani d . 1
H H335 0.5548 0.5966 0.1959 0.054 Uiso calc R 1
C C336 0.56371(8) 0.4013(3) 0.21010(7) 0.0370(7) Uani d . 1
H H336 0.5721 0.3767 0.1940 0.044 Uiso calc R 1
C C411 0.33075(7) 0.5587(2) 0.08127(6) 0.0235(5) Uani d . 1
C C412 0.30018(7) 0.5213(3) 0.05674(7) 0.0282(6) Uani d . 1
H H412 0.2989 0.5028 0.0353 0.034 Uiso calc R 1
C C413 0.27159(7) 0.5106(3) 0.06315(7) 0.0351(6) Uani d . 1
H H413 0.2508 0.4848 0.0461 0.042 Uiso calc R 1
C C414 0.27300(8) 0.5374(3) 0.09434(8) 0.0359(7) Uani d . 1
H H414 0.2532 0.5313 0.0987 0.043 Uiso calc R 1
C C415 0.30363(8) 0.5732(3) 0.11922(7) 0.0336(6) Uani d . 1
H H415 0.3049 0.5906 0.1407 0.040 Uiso calc R 1
C C416 0.33221(7) 0.5835(3) 0.11275(7) 0.0290(6) Uani d . 1
H H416 0.3531 0.6077 0.1299 0.035 Uiso calc R 1
C C421 0.37929(6) 0.7485(2) 0.07604(6) 0.0222(5) Uani d . 1
C C422 0.36332(7) 0.8472(2) 0.08682(7) 0.0275(6) Uani d . 1
H H422 0.3456 0.8232 0.0933 0.033 Uiso calc R 1
C C423 0.37311(7) 0.9810(3) 0.08823(7) 0.0327(6) Uani d . 1
H H423 0.3617 1.0477 0.0951 0.039 Uiso calc R 1
C C424 0.39935(7) 1.0169(3) 0.07961(7) 0.0348(7) Uani d . 1
H H424 0.4061 1.1080 0.0809 0.042 Uiso calc R 1
C C425 0.41574(7) 0.9205(3) 0.06919(8) 0.0353(7) Uani d . 1
H H425 0.4341 0.9446 0.0637 0.042 Uiso calc R 1
C C426 0.40522(7) 0.7881(3) 0.06675(7) 0.0322(6) Uani d . 1
H H426 0.4159 0.7229 0.0586 0.039 Uiso calc R 1
C C431 0.40043(7) 0.4990(3) 0.10905(6) 0.0270(6) Uani d . 1
C C432 0.39652(8) 0.3645(3) 0.11548(7) 0.0357(7) Uani d . 1
H H432 0.3779 0.3147 0.1008 0.043 Uiso calc R 1
C C433 0.42005(10) 0.3041(3) 0.14336(8) 0.0485(9) Uani d . 1
H H433 0.4173 0.2129 0.1479 0.058 Uiso calc R 1
C C434 0.44744(10) 0.3757(4) 0.16451(8) 0.0525(10) Uani d . 1
H H434 0.4635 0.3339 0.1835 0.063 Uiso calc R 1
C C435 0.45141(9) 0.5088(4) 0.15788(8) 0.0473(8) Uani d . 1
H H435 0.4704 0.5578 0.1723 0.057 Uiso calc R 1
C C436 0.42797(7) 0.5705(3) 0.13050(7) 0.0343(6) Uani d . 1
H H436 0.4306 0.6621 0.1263 0.041 Uiso calc R 1
C C511 0.28122(6) 0.5230(2) -0.02893(6) 0.0207(5) Uani d . 1
C C512 0.26020(6) 0.6338(2) -0.03248(6) 0.0244(5) Uani d . 1
H H512 0.2682 0.7214 -0.0336 0.029 Uiso calc R 1
C C513 0.22774(7) 0.6161(3) -0.03432(7) 0.0308(6) Uani d . 1
H H513 0.2138 0.6919 -0.0362 0.037 Uiso calc R 1
C C514 0.21538(7) 0.4885(3) -0.03350(7) 0.0286(6) Uani d . 1
H H514 0.1930 0.4770 -0.0351 0.034 Uiso calc R 1
C C515 0.23587(7) 0.3778(3) -0.03032(7) 0.0292(6) Uani d . 1
H H515 0.2274 0.2903 -0.0299 0.035 Uiso calc R 1
C C516 0.26858(7) 0.3947(3) -0.02779(6) 0.0266(5) Uani d . 1
H H516 0.2826 0.3186 -0.0252 0.032 Uiso calc R 1
C C521 0.32577(6) 0.7130(2) -0.03780(6) 0.0229(5) Uani d . 1
C C522 0.33156(6) 0.8109(3) -0.01382(7) 0.0263(5) Uani d . 1
H H522 0.3359 0.7846 0.0081 0.032 Uiso calc R 1
C C523 0.33115(7) 0.9468(3) -0.02121(7) 0.0319(6) Uani d . 1
H H523 0.3348 1.0122 -0.0046 0.038 Uiso calc R 1
C C524 0.32543(7) 0.9856(3) -0.05289(8) 0.0360(7) Uani d . 1
H H524 0.3250 1.0780 -0.0582 0.043 Uiso calc R 1
C C525 0.32036(8) 0.8896(3) -0.07692(8) 0.0377(7) Uani d . 1
H H525 0.3168 0.9161 -0.0986 0.045 Uiso calc R 1
C C526 0.32046(7) 0.7539(3) -0.06936(7) 0.0296(6) Uani d . 1
H H526 0.3169 0.6888 -0.0860 0.035 Uiso calc R 1
C C531 0.32183(6) 0.4413(2) -0.06197(6) 0.0243(5) Uani d . 1
C C532 0.29156(8) 0.4184(4) -0.08850(7) 0.0464(8) Uani d . 1
H H532 0.2714 0.4573 -0.0887 0.056 Uiso calc R 1
C C533 0.29020(9) 0.3401(4) -0.11464(8) 0.0556(10) Uani d . 1
H H533 0.2691 0.3239 -0.1323 0.067 Uiso calc R 1
C C534 0.31902(9) 0.2853(3) -0.11539(8) 0.0442(8) Uani d . 1
H H534 0.3180 0.2332 -0.1337 0.053 Uiso calc R 1
C C536 0.35075(7) 0.3848(3) -0.06286(7) 0.0303(6) Uani d . 1
H H536 0.3719 0.3993 -0.0451 0.036 Uiso calc R 1
C C535 0.34914(8) 0.3070(3) -0.08947(8) 0.0386(7) Uani d . 1
H H535 0.3692 0.2685 -0.0896 0.046 Uiso calc R 1
C C611 0.45717(6) 0.4790(3) 0.06232(6) 0.0237(5) Uani d . 1
C C612 0.46732(7) 0.3926(3) 0.08925(7) 0.0314(6) Uani d . 1
H H612 0.4539 0.3168 0.0888 0.038 Uiso calc R 1
C C613 0.49666(7) 0.4162(3) 0.11649(7) 0.0364(7) Uani d . 1
H H613 0.5038 0.3548 0.1343 0.044 Uiso calc R 1
C C614 0.51576(8) 0.5288(3) 0.11792(7) 0.0391(7) Uani d . 1
H H614 0.5361 0.5443 0.1366 0.047 Uiso calc R 1
C C615 0.50528(7) 0.6183(3) 0.09231(7) 0.0366(7) Uani d . 1
H H615 0.5179 0.6975 0.0937 0.044 Uiso calc R 1
C C616 0.47630(7) 0.5938(3) 0.06435(7) 0.0290(6) Uani d . 1
H H616 0.4695 0.6554 0.0466 0.035 Uiso calc R 1
C C621 0.42736(6) 0.5306(2) -0.00631(6) 0.0221(5) Uani d . 1
C C622 0.40925(7) 0.6491(2) -0.01710(7) 0.0269(5) Uani d . 1
H H622 0.3946 0.6790 -0.0073 0.032 Uiso calc R 1
C C623 0.41250(7) 0.7240(3) -0.04219(7) 0.0324(6) Uani d . 1
H H623 0.3994 0.8027 -0.0500 0.039 Uiso calc R 1
C C624 0.43470(8) 0.6839(3) -0.05571(7) 0.0360(7) Uani d . 1
H H624 0.4375 0.7364 -0.0723 0.043 Uiso calc R 1
C C625 0.45299(8) 0.5666(3) -0.04490(8) 0.0384(7) Uani d . 1
H H625 0.4681 0.5384 -0.0544 0.046 Uiso calc R 1
C C626 0.44934(7) 0.4904(3) -0.02044(7) 0.0336(6) Uani d . 1
H H626 0.4619 0.4101 -0.0133 0.040 Uiso calc R 1
C C631 0.43195(6) 0.2644(2) 0.01838(6) 0.0246(5) Uani d . 1
C C632 0.40668(7) 0.1725(3) 0.00174(7) 0.0297(6) Uani d . 1
H H632 0.3837 0.1954 -0.0041 0.036 Uiso calc R 1
C C633 0.41519(8) 0.0470(3) -0.00633(8) 0.0397(7) Uani d . 1
H H633 0.3978 -0.0150 -0.0179 0.048 Uiso calc R 1
C C634 0.44846(7) 0.0113(3) 0.00216(8) 0.0371(7) Uani d . 1
H H634 0.4540 -0.0742 -0.0037 0.045 Uiso calc R 1
C C635 0.47364(7) 0.1010(3) 0.01926(7) 0.0345(6) Uani d . 1
H H635 0.4966 0.0767 0.0253 0.041 Uiso calc R 1
C C636 0.46576(7) 0.2260(3) 0.02763(7) 0.0302(6) Uani d . 1
H H636 0.4833 0.2864 0.0397 0.036 Uiso calc R 1

loop_
_atom_site_aniso_label
_atom_site_aniso_U_11
_atom_site_aniso_U_22
_atom_site_aniso_U_33
_atom_site_aniso_U_12
_atom_site_aniso_U_13
_atom_site_aniso_U_23
Cu1 0.02097(16) 0.01698(13) 0.02166(16) -0.00021(11) 0.00858(12) 0.00041(11)
Cu2 0.02002(15) 0.01699(13) 0.02229(16) -0.00060(11) 0.00923(13) -0.00083(11)
Cl1 0.0351(4) 0.0175(3) 0.0362(4) 0.0016(2) 0.0143(3) -0.0017(2)
Cl2 0.0258(3) 0.0169(3) 0.0382(4) -0.0017(2) 0.0146(3) 0.0018(2)
P1 0.0229(3) 0.0190(3) 0.0210(3) -0.0002(2) 0.0085(3) 0.0010(2)
P2 0.0225(3) 0.0169(3) 0.0206(3) -0.0011(2) 0.0071(3) -0.0003(2)
P3 0.0204(3) 0.0273(3) 0.0236(3) 0.0012(3) 0.0095(3) 0.0039(3)
P4 0.0235(3) 0.0177(3) 0.0220(3) 0.0017(2) 0.0091(3) -0.0010(2)
P5 0.0185(3) 0.0199(3) 0.0207(3) 0.0003(2) 0.0075(3) 0.0002(2)
P6 0.0181(3) 0.0200(3) 0.0244(3) -0.0003(2) 0.0086(3) -0.0005(2)
C111 0.0245(13) 0.0206(11) 0.0284(14) -0.0009(10) 0.0102(11) 0.0032(10)
C112 0.0363(16) 0.0263(13) 0.0310(15) -0.0014(11) 0.0105(13) 0.0062(11)
C113 0.0412(18) 0.0323(15) 0.0441(18) 0.0000(13) 0.0147(15) 0.0160(13)
C114 0.0396(18) 0.0239(14) 0.062(2) 0.0006(12) 0.0195(16) 0.0099(14)
C115 0.050(2) 0.0210(13) 0.051(2) -0.0046(13) 0.0145(16) -0.0076(13)
C116 0.0379(17) 0.0224(13) 0.0318(15) 0.0010(11) 0.0071(13) -0.0010(11)
C121 0.0263(14) 0.0281(13) 0.0210(13) 0.0000(10) 0.0093(11) -0.0019(10)
C122 0.0312(15) 0.0340(14) 0.0258(14) -0.0025(11) 0.0113(12) 0.0017(11)
C123 0.0306(16) 0.0489(17) 0.0302(15) -0.0038(13) 0.0142(13) 0.0072(13)
C124 0.0279(16) 0.061(2) 0.0352(17) 0.0067(14) 0.0159(14) 0.0063(15)
C125 0.0316(16) 0.0480(18) 0.0353(17) 0.0117(13) 0.0142(14) 0.0090(13)
C126 0.0289(15) 0.0331(14) 0.0315(15) 0.0040(11) 0.0135(12) 0.0052(12)
C131 0.0306(14) 0.0194(11) 0.0201(12) -0.0016(10) 0.0071(11) 0.0026(9)
C132 0.0471(19) 0.0309(15) 0.0329(16) 0.0094(13) 0.0059(14) -0.0063(12)
C133 0.071(3) 0.0301(16) 0.0341(18) 0.0168(15) 0.0011(17) -0.0093(13)
C134 0.057(2) 0.0267(14) 0.0331(17) -0.0116(14) -0.0051(16) 0.0032(12)
C135 0.0367(17) 0.055(2) 0.0310(16) -0.0174(15) 0.0090(14) 0.0090(14)
C136 0.0325(16) 0.0453(17) 0.0238(14) -0.0108(13) 0.0114(12) -0.0013(12)
C211 0.0237(13) 0.0198(11) 0.0234(13) -0.0048(9) 0.0093(11) -0.0051(9)
C212 0.0285(14) 0.0272(13) 0.0288(14) -0.0035(10) 0.0112(12) -0.0021(11)
C213 0.0349(16) 0.0351(15) 0.0354(16) -0.0104(12) 0.0191(13) -0.0042(12)
C214 0.0288(15) 0.0349(15) 0.0402(17) -0.0063(12) 0.0171(13) -0.0127(12)
C215 0.0285(15) 0.0371(15) 0.0403(17) 0.0041(12) 0.0122(13) -0.0008(13)
C216 0.0280(14) 0.0279(13) 0.0333(15) 0.0001(11) 0.0122(12) 0.0031(11)
C221 0.0220(13) 0.0237(12) 0.0233(13) -0.0006(10) 0.0075(11) 0.0019(10)
C222 0.0359(16) 0.0261(13) 0.0253(14) -0.0036(11) 0.0086(12) 0.0024(11)
C223 0.0362(17) 0.0308(14) 0.0352(16) -0.0053(12) 0.0085(13) 0.0112(12)
C224 0.0349(17) 0.0522(19) 0.0258(15) -0.0045(14) 0.0069(13) 0.0138(13)
C225 0.0412(18) 0.0529(19) 0.0202(14) -0.0006(14) 0.0085(13) 0.0009(13)
C226 0.0347(16) 0.0302(14) 0.0260(14) 0.0008(11) 0.0087(12) 0.0001(11)
C231 0.0279(14) 0.0198(11) 0.0207(13) -0.0006(10) 0.0057(11) -0.0028(9)
C232 0.0367(16) 0.0230(12) 0.0269(14) 0.0000(11) 0.0130(12) 0.0010(10)
C233 0.0546(19) 0.0182(12) 0.0327(16) 0.0011(12) 0.0158(14) 0.0010(11)
C234 0.056(2) 0.0279(14) 0.0325(16) 0.0109(13) 0.0112(15) -0.0051(12)
C235 0.0390(17) 0.0359(16) 0.0399(17) 0.0092(13) 0.0150(14) -0.0071(13)
C236 0.0328(16) 0.0281(13) 0.0338(16) 0.0008(11) 0.0109(13) -0.0044(11)
C311 0.0212(13) 0.0330(14) 0.0298(14) 0.0005(10) 0.0121(11) 0.0063(11)
C312 0.0361(19) 0.104(3) 0.042(2) -0.020(2) 0.0118(16) 0.025(2)
C313 0.042(2) 0.113(4) 0.052(2) -0.025(2) 0.0171(19) 0.030(2)
C314 0.0462(19) 0.0476(18) 0.0431(19) 0.0048(15) 0.0282(16) 0.0165(15)
C315 0.0331(17) 0.063(2) 0.0325(17) 0.0033(15) 0.0093(14) 0.0177(15)
C316 0.0284(16) 0.0515(18) 0.0363(17) -0.0066(13) 0.0109(13) 0.0126(14)
C321 0.0239(14) 0.0332(14) 0.0301(15) -0.0030(11) 0.0108(12) 0.0090(11)
C322 0.0268(15) 0.0443(17) 0.0379(17) 0.0006(12) 0.0122(13) 0.0042(13)
C323 0.0244(16) 0.059(2) 0.0385(18) -0.0035(14) 0.0033(14) 0.0055(15)
C324 0.0345(17) 0.0485(19) 0.0369(18) -0.0183(14) 0.0022(14) 0.0054(14)
C325 0.052(2) 0.0315(16) 0.0437(19) -0.0057(14) 0.0006(16) 0.0029(14)
C326 0.0370(17) 0.0309(14) 0.0336(16) -0.0002(12) 0.0018(13) 0.0050(12)
C331 0.0225(13) 0.0377(14) 0.0270(14) 0.0065(11) 0.0102(11) 0.0026(11)
C332 0.085(3) 0.062(2) 0.053(2) 0.044(2) 0.049(2) 0.0267(18)
C333 0.107(4) 0.074(3) 0.066(3) 0.058(3) 0.061(3) 0.023(2)
C334 0.063(2) 0.0459(19) 0.0422(19) 0.0292(17) 0.0154(18) -0.0003(15)
C335 0.060(2) 0.0337(16) 0.0407(18) 0.0124(15) 0.0189(17) 0.0037(14)
C336 0.0494(19) 0.0294(14) 0.0355(16) 0.0057(13) 0.0206(15) 0.0017(12)
C411 0.0283(14) 0.0189(11) 0.0266(13) 0.0020(9) 0.0146(11) 0.0009(9)
C412 0.0304(15) 0.0299(13) 0.0239(14) 0.0013(11) 0.0104(12) -0.0002(11)
C413 0.0285(15) 0.0427(16) 0.0341(16) -0.0011(12) 0.0123(13) 0.0009(13)
C414 0.0355(17) 0.0359(15) 0.0432(18) 0.0038(12) 0.0230(15) 0.0029(13)
C415 0.0424(17) 0.0346(14) 0.0305(15) 0.0009(12) 0.0214(14) -0.0011(12)
C416 0.0320(15) 0.0298(13) 0.0249(14) -0.0006(11) 0.0111(12) -0.0013(11)
C421 0.0216(12) 0.0194(11) 0.0212(12) 0.0035(9) 0.0041(10) -0.0014(9)
C422 0.0299(14) 0.0219(12) 0.0308(14) 0.0017(10) 0.0121(12) -0.0022(10)
C423 0.0335(16) 0.0213(12) 0.0409(17) 0.0028(11) 0.0121(13) -0.0043(11)
C424 0.0381(17) 0.0195(12) 0.0390(17) -0.0014(11) 0.0072(14) -0.0007(11)
C425 0.0308(15) 0.0295(14) 0.0458(18) -0.0083(12) 0.0156(14) -0.0008(13)
C426 0.0349(16) 0.0245(13) 0.0407(17) 0.0016(11) 0.0188(14) -0.0018(12)
C431 0.0329(15) 0.0253(12) 0.0237(13) 0.0084(11) 0.0121(12) 0.0005(10)
C432 0.0466(18) 0.0274(14) 0.0337(16) 0.0113(12) 0.0166(14) 0.0038(12)
C433 0.072(3) 0.0362(17) 0.0404(19) 0.0244(17) 0.0259(19) 0.0125(14)
C434 0.063(2) 0.060(2) 0.0274(17) 0.0347(19) 0.0102(17) 0.0087(15)
C435 0.044(2) 0.057(2) 0.0300(17) 0.0164(16) 0.0032(15) -0.0040(15)
C436 0.0374(17) 0.0334(14) 0.0261(15) 0.0086(12) 0.0064(13) -0.0014(11)
C511 0.0215(12) 0.0218(11) 0.0173(12) 0.0000(9) 0.0061(10) 0.0007(9)
C512 0.0217(13) 0.0230(12) 0.0281(14) -0.0016(10) 0.0096(11) -0.0017(10)
C513 0.0250(14) 0.0300(13) 0.0396(16) 0.0031(11) 0.0150(13) -0.0018(12)
C514 0.0206(13) 0.0360(14) 0.0290(14) -0.0020(11) 0.0098(11) 0.0006(11)
C515 0.0277(14) 0.0276(13) 0.0298(15) -0.0044(11) 0.0089(12) 0.0048(11)
C516 0.0249(14) 0.0225(12) 0.0291(14) 0.0012(10) 0.0071(11) 0.0018(10)
C521 0.0172(12) 0.0239(12) 0.0284(14) 0.0006(9) 0.0098(11) 0.0037(10)
C522 0.0242(13) 0.0265(12) 0.0286(14) -0.0025(10) 0.0109(11) -0.0006(10)
C523 0.0295(15) 0.0251(13) 0.0430(17) -0.0056(11) 0.0164(13) -0.0017(12)
C524 0.0298(15) 0.0263(13) 0.0502(19) -0.0014(11) 0.0143(14) 0.0097(13)
C525 0.0401(17) 0.0367(15) 0.0351(16) -0.0012(13) 0.0138(14) 0.0134(13)
C526 0.0314(15) 0.0318(14) 0.0251(14) 0.0008(11) 0.0108(12) 0.0054(11)
C531 0.0234(13) 0.0254(12) 0.0248(13) -0.0012(10) 0.0105(11) -0.0013(10)
C532 0.0303(17) 0.075(2) 0.0288(16) 0.0069(16) 0.0067(14) -0.0136(16)
C533 0.040(2) 0.089(3) 0.0303(18) -0.0051(19) 0.0055(15) -0.0197(18)
C534 0.058(2) 0.0477(18) 0.0315(17) -0.0042(16) 0.0231(16) -0.0121(14)
C536 0.0268(14) 0.0305(13) 0.0346(15) 0.0000(11) 0.0131(12) -0.0019(11)
C535 0.0431(18) 0.0370(15) 0.0443(18) 0.0054(13) 0.0266(16) -0.0051(13)
C611 0.0206(13) 0.0270(12) 0.0242(13) 0.0022(10) 0.0096(11) -0.0009(10)
C612 0.0286(15) 0.0335(14) 0.0308(15) 0.0007(11) 0.0104(12) 0.0020(11)
C613 0.0336(16) 0.0449(17) 0.0249(15) 0.0079(13) 0.0057(13) 0.0036(12)
C614 0.0293(16) 0.0529(19) 0.0298(16) -0.0012(14) 0.0062(13) -0.0102(14)
C615 0.0293(15) 0.0387(16) 0.0385(17) -0.0106(12) 0.0101(13) -0.0120(13)
C616 0.0275(14) 0.0271(13) 0.0318(15) -0.0005(11) 0.0111(12) -0.0002(11)
C621 0.0187(12) 0.0247(12) 0.0232(13) -0.0033(9) 0.0088(10) -0.0025(10)
C622 0.0261(14) 0.0252(12) 0.0324(15) -0.0019(10) 0.0147(12) -0.0007(11)
C623 0.0406(17) 0.0234(12) 0.0320(15) -0.0052(11) 0.0130(13) 0.0028(11)
C624 0.0486(19) 0.0347(15) 0.0271(15) -0.0131(13) 0.0177(14) -0.0022(12)
C625 0.0472(19) 0.0414(16) 0.0402(17) -0.0053(14) 0.0317(15) -0.0045(13)
C626 0.0322(16) 0.0347(14) 0.0404(17) 0.0023(12) 0.0211(14) -0.0018(12)
C631 0.0246(13) 0.0220(11) 0.0281(14) 0.0020(10) 0.0115(11) 0.0017(10)
C632 0.0249(14) 0.0278(13) 0.0395(16) -0.0010(10) 0.0161(13) -0.0055(11)
C633 0.0333(16) 0.0299(14) 0.061(2) -0.0064(12) 0.0241(16) -0.0162(14)
C634 0.0367(17) 0.0258(13) 0.054(2) 0.0039(12) 0.0237(15) -0.0091(13)
C635 0.0273(15) 0.0334(14) 0.0439(18) 0.0053(12) 0.0155(13) -0.0026(13)
C636 0.0229(14) 0.0291(13) 0.0360(16) 0.0015(11) 0.0090(12) -0.0032(11)

loop_
_atom_type_symbol
_atom_type_description
_atom_type_scat_dispersion_real
_atom_type_scat_dispersion_imag
_atom_type_scat_source
C C 0.0033 0.0016 'International Tables Vol C Tables 4.2.6.8 and 6.1.1.4'
H H 0.0000 0.0000 'International Tables Vol C Tables 4.2.6.8 and 6.1.1.4'
P P 0.1023 0.0942 'International Tables Vol C Tables 4.2.6.8 and 6.1.1.4'
Cl Cl 0.1484 0.1585 'International Tables Vol C Tables 4.2.6.8 and 6.1.1.4'
Cu Cu 0.3201 1.2651 'International Tables Vol C Tables 4.2.6.8 and 6.1.1.4'

loop_
_exptl_crystal_face_index_h
_exptl_crystal_face_index_k
_exptl_crystal_face_index_l
_exptl_crystal_face_perp_dist
1.00 0.00 -2.00 0.0620
-1.00 0.00 2.00 0.0690
1.00 0.00 0.00 0.0700
-1.00 0.00 0.00 0.0570
-1.00 1.00 1.00 0.1380
1.00 -1.00 -1.00 0.1580
0.00 -2.00 1.00 0.1490
1.00 2.00 1.00 0.1360

loop_
_geom_angle_atom_site_label_1
_geom_angle_atom_site_label_2
_geom_angle_atom_site_label_3
_geom_angle
_geom_angle_publ_flag
Cl1 Cu1 P3 101.44(3) y
Cl1 Cu1 P1 104.25(3) y
P3 Cu1 P1 113.78(3) y
Cl1 Cu1 P2 104.05(3) y
P3 Cu1 P2 116.41(3) y
P1 Cu1 P2 114.54(3) y
P4 Cu2 Cl2 100.45(3) y
P4 Cu2 P6 111.18(3) y
Cl2 Cu2 P6 108.86(2) y
P4 Cu2 P5 117.17(2) y
Cl2 Cu2 P5 101.23(2) y
P6 Cu2 P5 115.84(3) y
C111 P1 C121 102.85(12) ?
C111 P1 C131 102.75(12) ?
C121 P1 C131 102.03(12) ?
C111 P1 Cu1 116.26(9) ?
C121 P1 Cu1 116.03(9) ?
C131 P1 Cu1 114.90(8) ?
C231 P2 C211 106.02(11) ?
C231 P2 C221 102.58(11) ?
C211 P2 C221 101.60(11) ?
C231 P2 Cu1 112.55(8) ?
C211 P2 Cu1 114.50(8) ?
C221 P2 Cu1 118.09(8) ?
C331 P3 C321 103.70(13) ?
C331 P3 C311 104.56(12) ?
C321 P3 C311 99.87(12) ?
C331 P3 Cu1 114.36(9) ?
C321 P3 Cu1 116.46(9) ?
C311 P3 Cu1 115.98(9) ?
C421 P4 C411 105.14(11) ?
C421 P4 C431 102.15(12) ?
C411 P4 C431 100.70(12) ?
C421 P4 Cu2 117.10(8) ?
C411 P4 Cu2 117.23(9) ?
C431 P4 Cu2 112.30(8) ?
C521 P5 C511 101.61(11) ?
C521 P5 C531 104.29(12) ?
C511 P5 C531 100.40(11) ?
C521 P5 Cu2 118.35(8) ?
C511 P5 Cu2 114.58(8) ?
C531 P5 Cu2 115.22(9) ?
C611 P6 C621 101.36(11) ?
C611 P6 C631 99.69(12) ?
C621 P6 C631 101.81(11) ?
C611 P6 Cu2 120.06(8) ?
C621 P6 Cu2 113.31(8) ?
C631 P6 Cu2 117.74(8) ?
C112 C111 C116 118.6(2) ?
C112 C111 P1 123.7(2) ?
C116 C111 P1 117.8(2) ?
C113 C112 C111 120.1(3) ?
C113 C112 H112 119.9 ?
C111 C112 H112 119.9 ?
C114 C113 C112 120.6(3) ?
C114 C113 H113 119.7 ?
C112 C113 H113 119.7 ?
C115 C114 C113 119.9(3) ?
C115 C114 H114 120.1 ?
C113 C114 H114 120.1 ?
C114 C115 C116 119.7(3) ?
C114 C115 H115 120.1 ?
C116 C115 H115 120.1 ?
C115 C116 C111 121.1(3) ?
C115 C116 H116 119.5 ?
C111 C116 H116 119.5 ?
C126 C121 C122 119.4(2) ?
C126 C121 P1 117.7(2) ?
C122 C121 P1 122.9(2) ?
C123 C122 C121 120.3(3) ?
C123 C122 H122 119.9 ?
C121 C122 H122 119.9 ?
C122 C123 C124 120.2(3) ?
C122 C123 H123 119.9 ?
C124 C123 H123 119.9 ?
C125 C124 C123 119.6(3) ?
C125 C124 H124 120.2 ?
C123 C124 H124 120.2 ?
C124 C125 C126 120.7(3) ?
C124 C125 H125 119.6 ?
C126 C125 H125 119.6 ?
C125 C126 C121 119.8(3) ?
C125 C126 H126 120.1 ?
C121 C126 H126 120.1 ?
C132 C131 C136 118.0(3) ?
C132 C131 P1 123.3(2) ?
C136 C131 P1 118.7(2) ?
C131 C132 C133 120.4(3) ?
C131 C132 H132 119.8 ?
C133 C132 H132 119.8 ?
C134 C133 C132 120.4(3) ?
C134 C133 H133 119.8 ?
C132 C133 H133 119.8 ?
C133 C134 C135 120.0(3) ?
C133 C134 H134 120.0 ?
C135 C134 H134 120.0 ?
C136 C135 C134 119.3(3) ?
C136 C135 H135 120.3 ?
C134 C135 H135 120.3 ?
C135 C136 C131 121.9(3) ?
C135 C136 H136 119.0 ?
C131 C136 H136 119.0 ?
C216 C211 C212 118.1(2) ?
C216 C211 P2 122.33(19) ?
C212 C211 P2 119.5(2) ?
C213 C212 C211 120.5(3) ?
C213 C212 H212 119.7 ?
C211 C212 H212 119.7 ?
C214 C213 C212 120.5(3) ?
C214 C213 H213 119.8 ?
C212 C213 H213 119.8 ?
C213 C214 C215 119.6(3) ?
C213 C214 H214 120.2 ?
C215 C214 H214 120.2 ?
C214 C215 C216 120.3(3) ?
C214 C215 H215 119.9 ?
C216 C215 H215 119.9 ?
C215 C216 C211 121.0(3) ?
C215 C216 H216 119.5 ?
C211 C216 H216 119.5 ?
C226 C221 C222 118.6(2) ?
C226 C221 P2 122.91(19) ?
C222 C221 P2 118.5(2) ?
C223 C222 C221 120.3(3) ?
C223 C222 H222 119.8 ?
C221 C222 H222 119.8 ?
C224 C223 C222 120.4(3) ?
C224 C223 H223 119.8 ?
C222 C223 H223 119.8 ?
C225 C224 C223 119.7(3) ?
C225 C224 H224 120.2 ?
C223 C224 H224 120.2 ?
C224 C225 C226 120.3(3) ?
C224 C225 H225 119.8 ?
C226 C225 H225 119.8 ?
C221 C226 C225 120.7(3) ?
C221 C226 H226 119.7 ?
C225 C226 H226 119.7 ?
C236 C231 C232 118.4(2) ?
C236 C231 P2 116.75(19) ?
C232 C231 P2 124.6(2) ?
C233 C232 C231 120.0(3) ?
C233 C232 H232 120.0 ?
C231 C232 H232 120.0 ?
C234 C233 C232 121.1(3) ?
C234 C233 H233 119.5 ?
C232 C233 H233 119.5 ?
C233 C234 C235 119.5(3) ?
C233 C234 H234 120.2 ?
C235 C234 H234 120.2 ?
C234 C235 C236 120.1(3) ?
C234 C235 H235 120.0 ?
C236 C235 H235 120.0 ?
C235 C236 C231 120.9(3) ?
C235 C236 H236 119.6 ?
C231 C236 H236 119.6 ?
C316 C311 C312 118.0(3) ?
C316 C311 P3 119.1(2) ?
C312 C311 P3 122.9(2) ?
C311 C312 C313 120.5(3) ?
C311 C312 H312 119.8 ?
C313 C312 H312 119.8 ?
C314 C313 C312 120.8(3) ?
C314 C313 H313 119.6 ?
C312 C313 H313 119.6 ?
C315 C314 C313 118.9(3) ?
C315 C314 H314 120.5 ?
C313 C314 H314 120.5 ?
C314 C315 C316 120.2(3) ?
C314 C315 H315 119.9 ?
C316 C315 H315 119.9 ?
C311 C316 C315 121.7(3) ?
C311 C316 H316 119.2 ?
C315 C316 H316 119.2 ?
C322 C321 C326 119.1(3) ?
C322 C321 P3 123.5(2) ?
C326 C321 P3 117.4(2) ?
C321 C322 C323 120.3(3) ?
C321 C322 H322 119.8 ?
C323 C322 H322 119.8 ?
C324 C323 C322 120.3(3) ?
C324 C323 H323 119.8 ?
C322 C323 H323 119.8 ?
C325 C324 C323 119.3(3) ?
C325 C324 H324 120.3 ?
C323 C324 H324 120.3 ?
C324 C325 C326 121.2(3) ?
C324 C325 H325 119.4 ?
C326 C325 H325 119.4 ?
C325 C326 C321 119.7(3) ?
C325 C326 H326 120.2 ?
C321 C326 H326 120.2 ?
C332 C331 C336 117.9(3) ?
C332 C331 P3 124.4(2) ?
C336 C331 P3 117.3(2) ?
C331 C332 C333 119.9(3) ?
C331 C332 H332 120.0 ?
C333 C332 H332 120.0 ?
C334 C333 C332 121.6(3) ?
C334 C333 H333 119.2 ?
C332 C333 H333 119.2 ?
C335 C334 C333 118.9(3) ?
C335 C334 H334 120.5 ?
C333 C334 H334 120.5 ?
C334 C335 C336 120.5(3) ?
C334 C335 H335 119.8 ?
C336 C335 H335 119.8 ?
C331 C336 C335 121.2(3) ?
C331 C336 H336 119.4 ?
C335 C336 H336 119.4 ?
C412 C411 C416 118.8(2) ?
C412 C411 P4 119.24(19) ?
C416 C411 P4 122.0(2) ?
C413 C412 C411 120.8(3) ?
C413 C412 H412 119.6 ?
C411 C412 H412 119.6 ?
C412 C413 C414 120.3(3) ?
C412 C413 H413 119.9 ?
C414 C413 H413 119.9 ?
C413 C414 C415 119.4(3) ?
C413 C414 H414 120.3 ?
C415 C414 H414 120.3 ?
C416 C415 C414 120.2(3) ?
C416 C415 H415 119.9 ?
C414 C415 H415 119.9 ?
C415 C416 C411 120.5(3) ?
C415 C416 H416 119.7 ?
C411 C416 H416 119.7 ?
C422 C421 C426 117.8(2) ?
C422 C421 P4 125.3(2) ?
C426 C421 P4 116.86(18) ?
C421 C422 C423 120.7(3) ?
C421 C422 H422 119.7 ?
C423 C422 H422 119.7 ?
C424 C423 C422 120.3(3) ?
C424 C423 H423 119.9 ?
C422 C423 H423 119.9 ?
C425 C424 C423 120.0(3) ?
C425 C424 H424 120.0 ?
C423 C424 H424 120.0 ?
C424 C425 C426 119.6(3) ?
C424 C425 H425 120.2 ?
C426 C425 H425 120.2 ?
C425 C426 C421 121.5(3) ?
C425 C426 H426 119.2 ?
C421 C426 H426 119.2 ?
C436 C431 C432 119.6(3) ?
C436 C431 P4 123.5(2) ?
C432 C431 P4 116.8(2) ?
C433 C432 C431 119.7(3) ?
C433 C432 H432 120.2 ?
C431 C432 H432 120.2 ?
C434 C433 C432 120.3(3) ?
C434 C433 H433 119.8 ?
C432 C433 H433 119.8 ?
C433 C434 C435 119.9(3) ?
C433 C434 H434 120.1 ?
C435 C434 H434 120.1 ?
C436 C435 C434 120.3(3) ?
C436 C435 H435 119.8 ?
C434 C435 H435 119.8 ?
C435 C436 C431 120.2(3) ?
C435 C436 H436 119.9 ?
C431 C436 H436 119.9 ?
C512 C511 C516 118.7(2) ?
C512 C511 P5 122.89(18) ?
C516 C511 P5 118.37(19) ?
C513 C512 C511 120.2(2) ?
C513 C512 H512 119.9 ?
C511 C512 H512 119.9 ?
C512 C513 C514 120.5(2) ?
C512 C513 H513 119.7 ?
C514 C513 H513 119.7 ?
C513 C514 C515 119.8(2) ?
C513 C514 H514 120.1 ?
C515 C514 H514 120.1 ?
C516 C515 C514 120.1(2) ?
C516 C515 H515 119.9 ?
C514 C515 H515 119.9 ?
C515 C516 C511 120.6(2) ?
C515 C516 H516 119.7 ?
C511 C516 H516 119.7 ?
C526 C521 C522 118.1(2) ?
C526 C521 P5 124.2(2) ?
C522 C521 P5 117.67(19) ?
C521 C522 C523 121.5(3) ?
C521 C522 H522 119.3 ?
C523 C522 H522 119.3 ?
C524 C523 C522 119.5(3) ?
C524 C523 H523 120.2 ?
C522 C523 H523 120.2 ?
C523 C524 C525 119.8(3) ?
C523 C524 H524 120.1 ?
C525 C524 H524 120.1 ?
C524 C525 C526 120.2(3) ?
C524 C525 H525 119.9 ?
C526 C525 H525 119.9 ?
C521 C526 C525 120.8(3) ?
C521 C526 H526 119.6 ?
C525 C526 H526 119.6 ?
C532 C531 C536 117.8(3) ?
C532 C531 P5 122.7(2) ?
C536 C531 P5 119.5(2) ?
C533 C532 C531 121.1(3) ?
C533 C532 H532 119.5 ?
C531 C532 H532 119.5 ?
C534 C533 C532 120.7(3) ?
C534 C533 H533 119.6 ?
C532 C533 H533 119.6 ?
C535 C534 C533 119.1(3) ?
C535 C534 H534 120.4 ?
C533 C534 H534 120.4 ?
C531 C536 C535 120.7(3) ?
C531 C536 H536 119.6 ?
C535 C536 H536 119.6 ?
C534 C535 C536 120.6(3) ?
C534 C535 H535 119.7 ?
C536 C535 H535 119.7 ?
C612 C611 C616 118.5(2) ?
C612 C611 P6 118.6(2) ?
C616 C611 P6 122.9(2) ?
C613 C612 C611 120.7(3) ?
C613 C612 H612 119.7 ?
C611 C612 H612 119.7 ?
C612 C613 C614 120.2(3) ?
C612 C613 H613 119.9 ?
C614 C613 H613 119.9 ?
C615 C614 C613 119.8(3) ?
C615 C614 H614 120.1 ?
C613 C614 H614 120.1 ?
C614 C615 C616 120.5(3) ?
C614 C615 H615 119.8 ?
C616 C615 H615 119.8 ?
C615 C616 C611 120.2(3) ?
C615 C616 H616 119.9 ?
C611 C616 H616 119.9 ?
C626 C621 C622 118.8(2) ?
C626 C621 P6 123.7(2) ?
C622 C621 P6 117.46(19) ?
C623 C622 C621 120.5(2) ?
C623 C622 H622 119.7 ?
C621 C622 H622 119.7 ?
C624 C623 C622 120.1(3) ?
C624 C623 H623 120.0 ?
C622 C623 H623 120.0 ?
C623 C624 C625 119.6(3) ?
C623 C624 H624 120.2 ?
C625 C624 H624 120.2 ?
C626 C625 C624 120.5(3) ?
C626 C625 H625 119.8 ?
C624 C625 H625 119.8 ?
C625 C626 C621 120.4(3) ?
C625 C626 H626 119.8 ?
C621 C626 H626 119.8 ?
C632 C631 C636 118.7(2) ?
C632 C631 P6 118.89(19) ?
C636 C631 P6 122.3(2) ?
C631 C632 C633 119.8(3) ?
C631 C632 H632 120.1 ?
C633 C632 H632 120.1 ?
C634 C633 C632 121.1(3) ?
C634 C633 H633 119.5 ?
C632 C633 H633 119.5 ?
C635 C634 C633 119.3(3) ?
C635 C634 H634 120.3 ?
C633 C634 H634 120.3 ?
C634 C635 C636 120.6(3) ?
C634 C635 H635 119.7 ?
C636 C635 H635 119.7 ?
C635 C636 C631 120.5(3) ?
C635 C636 H636 119.8 ?
C631 C636 H636 119.8 ?

loop_
_geom_bond_atom_site_label_1
_geom_bond_atom_site_label_2
_geom_bond_distance
_geom_bond_publ_flag
Cu1 Cl1 2.3070(7) y
Cu1 P3 2.3208(7) y
Cu1 P1 2.3228(7) y
Cu1 P2 2.3274(7) y
Cu2 P4 2.3159(7) y
Cu2 Cl2 2.3187(6) y
Cu2 P6 2.3378(7) y
Cu2 P5 2.3453(7) y
P1 C111 1.828(2) ?
P1 C121 1.833(3) ?
P1 C131 1.835(3) ?
P2 C231 1.830(2) ?
P2 C211 1.837(3) ?
P2 C221 1.837(3) ?
P3 C331 1.833(3) ?
P3 C321 1.833(3) ?
P3 C311 1.839(3) ?
P4 C421 1.824(2) ?
P4 C411 1.834(3) ?
P4 C431 1.838(3) ?
P5 C521 1.832(2) ?
P5 C511 1.834(3) ?
P5 C531 1.836(3) ?
P6 C611 1.835(3) ?
P6 C621 1.836(3) ?
P6 C631 1.839(3) ?
C111 C112 1.392(4) ?
C111 C116 1.393(4) ?
C112 C113 1.386(4) ?
C112 H112 0.9500 ?
C113 C114 1.385(5) ?
C113 H113 0.9500 ?
C114 C115 1.377(5) ?
C114 H114 0.9500 ?
C115 C116 1.387(4) ?
C115 H115 0.9500 ?
C116 H116 0.9500 ?
C121 C126 1.394(4) ?
C121 C122 1.397(4) ?
C122 C123 1.387(4) ?
C122 H122 0.9500 ?
C123 C124 1.389(4) ?
C123 H123 0.9500 ?
C124 C125 1.384(4) ?
C124 H124 0.9500 ?
C125 C126 1.390(4) ?
C125 H125 0.9500 ?
C126 H126 0.9500 ?
C131 C132 1.384(4) ?
C131 C136 1.393(4) ?
C132 C133 1.406(4) ?
C132 H132 0.9500 ?
C133 C134 1.369(5) ?
C133 H133 0.9500 ?
C134 C135 1.386(5) ?
C134 H134 0.9500 ?
C135 C136 1.384(4) ?
C135 H135 0.9500 ?
C136 H136 0.9500 ?
C211 C216 1.389(4) ?
C211 C212 1.404(4) ?
C212 C213 1.386(4) ?
C212 H212 0.9500 ?
C213 C214 1.380(4) ?
C213 H213 0.9500 ?
C214 C215 1.382(4) ?
C214 H214 0.9500 ?
C215 C216 1.387(4) ?
C215 H215 0.9500 ?
C216 H216 0.9500 ?
C221 C226 1.389(4) ?
C221 C222 1.395(3) ?
C222 C223 1.391(4) ?
C222 H222 0.9500 ?
C223 C224 1.380(4) ?
C223 H223 0.9500 ?
C224 C225 1.379(4) ?
C224 H224 0.9500 ?
C225 C226 1.389(4) ?
C225 H225 0.9500 ?
C226 H226 0.9500 ?
C231 C236 1.396(4) ?
C231 C232 1.398(4) ?
C232 C233 1.397(4) ?
C232 H232 0.9500 ?
C233 C234 1.370(4) ?
C233 H233 0.9500 ?
C234 C235 1.388(4) ?
C234 H234 0.9500 ?
C235 C236 1.390(4) ?
C235 H235 0.9500 ?
C236 H236 0.9500 ?
C311 C316 1.363(4) ?
C311 C312 1.381(4) ?
C312 C313 1.388(5) ?
C312 H312 0.9500 ?
C313 C314 1.371(5) ?
C313 H313 0.9500 ?
C314 C315 1.365(4) ?
C314 H314 0.9500 ?
C315 C316 1.387(4) ?
C315 H315 0.9500 ?
C316 H316 0.9500 ?
C321 C322 1.385(4) ?
C321 C326 1.388(4) ?
C322 C323 1.394(4) ?
C322 H322 0.9500 ?
C323 C324 1.373(5) ?
C323 H323 0.9500 ?
C324 C325 1.373(5) ?
C324 H324 0.9500 ?
C325 C326 1.388(4) ?
C325 H325 0.9500 ?
C326 H326 0.9500 ?
C331 C332 1.376(4) ?
C331 C336 1.384(4) ?
C332 C333 1.395(5) ?
C332 H332 0.9500 ?
C333 C334 1.365(5) ?
C333 H333 0.9500 ?
C334 C335 1.352(5) ?
C334 H334 0.9500 ?
C335 C336 1.393(4) ?
C335 H335 0.9500 ?
C336 H336 0.9500 ?
C411 C412 1.388(4) ?
C411 C416 1.394(4) ?
C412 C413 1.379(4) ?
C412 H412 0.9500 ?
C413 C414 1.386(4) ?
C413 H413 0.9500 ?
C414 C415 1.391(4) ?
C414 H414 0.9500 ?
C415 C416 1.380(4) ?
C415 H415 0.9500 ?
C416 H416 0.9500 ?
C421 C422 1.393(3) ?
C421 C426 1.397(4) ?
C422 C423 1.396(4) ?
C422 H422 0.9500 ?
C423 C424 1.382(4) ?
C423 H423 0.9500 ?
C424 C425 1.379(4) ?
C424 H424 0.9500 ?
C425 C426 1.389(4) ?
C425 H425 0.9500 ?
C426 H426 0.9500 ?
C431 C436 1.389(4) ?
C431 C432 1.397(4) ?
C432 C433 1.388(4) ?
C432 H432 0.9500 ?
C433 C434 1.382(5) ?
C433 H433 0.9500 ?
C434 C435 1.387(5) ?
C434 H434 0.9500 ?
C435 C436 1.378(4) ?
C435 H435 0.9500 ?
C436 H436 0.9500 ?
C511 C512 1.401(3) ?
C511 C516 1.402(3) ?
C512 C513 1.384(4) ?
C512 H512 0.9500 ?
C513 C514 1.388(4) ?
C513 H513 0.9500 ?
C514 C515 1.389(4) ?
C514 H514 0.9500 ?
C515 C516 1.384(4) ?
C515 H515 0.9500 ?
C516 H516 0.9500 ?
C521 C526 1.387(4) ?
C521 C522 1.393(4) ?
C522 C523 1.394(4) ?
C522 H522 0.9500 ?
C523 C524 1.381(4) ?
C523 H523 0.9500 ?
C524 C525 1.385(4) ?
C524 H524 0.9500 ?
C525 C526 1.395(4) ?
C525 H525 0.9500 ?
C526 H526 0.9500 ?
C531 C532 1.386(4) ?
C531 C536 1.387(4) ?
C532 C533 1.381(4) ?
C532 H532 0.9500 ?
C533 C534 1.374(5) ?
C533 H533 0.9500 ?
C534 C535 1.368(4) ?
C534 H534 0.9500 ?
C536 C535 1.391(4) ?
C536 H536 0.9500 ?
C535 H535 0.9500 ?
C611 C612 1.394(4) ?
C611 C616 1.396(4) ?
C612 C613 1.379(4) ?
C612 H612 0.9500 ?
C613 C614 1.382(4) ?
C613 H613 0.9500 ?
C614 C615 1.372(4) ?
C614 H614 0.9500 ?
C615 C616 1.389(4) ?
C615 H615 0.9500 ?
C616 H616 0.9500 ?
C621 C626 1.391(4) ?
C621 C622 1.394(3) ?
C622 C623 1.393(4) ?
C622 H622 0.9500 ?
C623 C624 1.379(4) ?
C623 H623 0.9500 ?
C624 C625 1.388(4) ?
C624 H624 0.9500 ?
C625 C626 1.385(4) ?
C625 H625 0.9500 ?
C626 H626 0.9500 ?
C631 C632 1.392(4) ?
C631 C636 1.406(4) ?
C632 C633 1.393(4) ?
C632 H632 0.9500 ?
C633 C634 1.381(4) ?
C633 H633 0.9500 ?
C634 C635 1.381(4) ?
C634 H634 0.9500 ?
C635 C636 1.383(4) ?
C635 H635 0.9500 ?
C636 H636 0.9500 ?

loop_
_geom_hbond_atom_site_label_D
_geom_hbond_atom_site_label_H
_geom_hbond_atom_site_label_A
_geom_hbond_site_symmetry_A
_geom_hbond_distance_DH
_geom_hbond_distance_HA
_geom_hbond_distance_DA
_geom_hbond_angle_DHA
C115 H115 Cl1 1_565 0.95 2.61 3.469(3) 151
C214 H214 Cl1 4_655 0.95 2.80 3.619(3) 146
C126 H126 Cl1 . 0.95 2.79 3.667(3) 154
C222 H222 Cl1 . 0.95 2.75 3.589(3) 148
C326 H326 Cl1 . 0.95 2.80 3.659(3) 151
C432 H432 Cl2 . 0.95 2.93 3.704(3) 139
C514 H514 Cl2 7 0.95 2.91 3.619(3) 132
C516 H516 Cl2 . 0.95 2.88 3.535(3) 127
C523 H523 Cl2 1_565 0.95 2.84 3.764(3) 164
C632 H632 Cl2 . 0.95 2.77 3.505(4) 135
C125 H125 Cg~21~ 4_645 0.95 2.80 3.668(3) 152
C412 H412 Cg~51~ . 0.95 2.89 3.648(3) 138
C415 H415 Cg~23~ 2_655 0.95 2.93 3.748(3) 146
C624 H624 Cg~13~ 5_665 0.95 2.70 3.579(3) 154

loop_
_geom_torsion_atom_site_label_1
_geom_torsion_atom_site_label_2
_geom_torsion_atom_site_label_3
_geom_torsion_atom_site_label_4
_geom_torsion
Cl1 Cu1 P1 C111 179.32(10)
P3 Cu1 P1 C111 69.71(10)
P2 Cu1 P1 C111 -67.64(10)
Cl1 Cu1 P1 C121 -59.55(10)
P3 Cu1 P1 C121 -169.16(9)
P2 Cu1 P1 C121 53.49(10)
Cl1 Cu1 P1 C131 59.29(10)
P3 Cu1 P1 C131 -50.31(10)
P2 Cu1 P1 C131 172.33(9)
Cl1 Cu1 P2 C231 -168.27(9)
P3 Cu1 P2 C231 -57.61(10)
P1 Cu1 P2 C231 78.58(9)
Cl1 Cu1 P2 C211 70.57(9)
P3 Cu1 P2 C211 -178.78(9)
P1 Cu1 P2 C211 -42.58(9)
Cl1 Cu1 P2 C221 -49.01(10)
P3 Cu1 P2 C221 61.65(10)
P1 Cu1 P2 C221 -162.16(9)
Cl1 Cu1 P3 C331 176.61(10)
P1 Cu1 P3 C331 -72.07(10)
P2 Cu1 P3 C331 64.45(10)
Cl1 Cu1 P3 C321 -62.34(10)
P1 Cu1 P3 C321 48.98(10)
P2 Cu1 P3 C321 -174.50(9)
Cl1 Cu1 P3 C311 54.75(10)
P1 Cu1 P3 C311 166.07(10)
P2 Cu1 P3 C311 -57.41(10)
Cl2 Cu2 P4 C421 -173.13(9)
P6 Cu2 P4 C421 71.78(9)
P5 Cu2 P4 C421 -64.63(10)
Cl2 Cu2 P4 C411 -46.75(9)
P6 Cu2 P4 C411 -161.84(9)
P5 Cu2 P4 C411 61.75(9)
Cl2 Cu2 P4 C431 69.14(10)
P6 Cu2 P4 C431 -45.95(10)
P5 Cu2 P4 C431 177.64(10)
P4 Cu2 P5 C521 60.44(10)
Cl2 Cu2 P5 C521 168.50(9)
P6 Cu2 P5 C521 -73.97(9)
P4 Cu2 P5 C511 -59.44(9)
Cl2 Cu2 P5 C511 48.61(9)
P6 Cu2 P5 C511 166.15(9)
P4 Cu2 P5 C531 -175.22(9)
Cl2 Cu2 P5 C531 -67.17(9)
P6 Cu2 P5 C531 50.37(9)
P4 Cu2 P6 C611 5.38(10)
Cl2 Cu2 P6 C611 -104.37(10)
P5 Cu2 P6 C611 142.41(10)
P4 Cu2 P6 C621 -114.44(9)
Cl2 Cu2 P6 C621 135.81(9)
P5 Cu2 P6 C621 22.60(9)
P4 Cu2 P6 C631 126.99(10)
Cl2 Cu2 P6 C631 17.23(10)
P5 Cu2 P6 C631 -95.98(10)
C121 P1 C111 C112 79.7(2)
C131 P1 C111 C112 -26.0(3)
Cu1 P1 C111 C112 -152.4(2)
C121 P1 C111 C116 -98.7(2)
C131 P1 C111 C116 155.6(2)
Cu1 P1 C111 C116 29.3(2)
C116 C111 C112 C113 -0.6(4)
P1 C111 C112 C113 -179.0(2)
C111 C112 C113 C114 1.2(5)
C112 C113 C114 C115 -1.0(5)
C113 C114 C115 C116 0.2(5)
C114 C115 C116 C111 0.4(5)
C112 C111 C116 C115 -0.2(4)
P1 C111 C116 C115 178.3(2)
C111 P1 C121 C126 171.2(2)
C131 P1 C121 C126 -82.5(2)
Cu1 P1 C121 C126 43.2(2)
C111 P1 C121 C122 -9.4(3)
C131 P1 C121 C122 96.9(2)
Cu1 P1 C121 C122 -137.4(2)
C126 C121 C122 C123 0.5(4)
P1 C121 C122 C123 -178.9(2)
C121 C122 C123 C124 1.4(4)
C122 C123 C124 C125 -1.7(5)
C123 C124 C125 C126 0.2(5)
C124 C125 C126 C121 1.7(5)
C122 C121 C126 C125 -2.0(4)
P1 C121 C126 C125 177.4(2)
C111 P1 C131 C132 122.4(2)
C121 P1 C131 C132 16.0(3)
Cu1 P1 C131 C132 -110.4(2)
C111 P1 C131 C136 -60.1(2)
C121 P1 C131 C136 -166.5(2)
Cu1 P1 C131 C136 67.1(2)
C136 C131 C132 C133 -0.2(4)
P1 C131 C132 C133 177.3(2)
C131 C132 C133 C134 -0.8(5)
C132 C133 C134 C135 1.9(5)
C133 C134 C135 C136 -1.8(5)
C134 C135 C136 C131 0.8(4)
C132 C131 C136 C135 0.2(4)
P1 C131 C136 C135 -177.4(2)
C231 P2 C211 C216 120.5(2)
C221 P2 C211 C216 13.7(2)
Cu1 P2 C211 C216 -114.8(2)
C231 P2 C211 C212 -62.9(2)
C221 P2 C211 C212 -169.7(2)
Cu1 P2 C211 C212 61.8(2)
C216 C211 C212 C213 -2.4(4)
P2 C211 C212 C213 -179.2(2)
C211 C212 C213 C214 1.7(4)
C212 C213 C214 C215 0.3(4)
C213 C214 C215 C216 -1.5(4)
C214 C215 C216 C211 0.8(4)
C212 C211 C216 C215 1.2(4)
P2 C211 C216 C215 177.8(2)
C231 P2 C221 C226 -10.0(3)
C211 P2 C221 C226 99.6(2)
Cu1 P2 C221 C226 -134.3(2)
C231 P2 C221 C222 169.2(2)
C211 P2 C221 C222 -81.2(2)
Cu1 P2 C221 C222 44.9(2)
C226 C221 C222 C223 -0.9(4)
P2 C221 C222 C223 179.9(2)
C221 C222 C223 C224 1.5(4)
C222 C223 C224 C225 -0.8(5)
C223 C224 C225 C226 -0.4(5)
C222 C221 C226 C225 -0.4(4)
P2 C221 C226 C225 178.8(2)
C224 C225 C226 C221 1.1(5)
C211 P2 C231 C236 -174.5(2)
C221 P2 C231 C236 -68.4(2)
Cu1 P2 C231 C236 59.6(2)
C211 P2 C231 C232 10.3(3)
C221 P2 C231 C232 116.5(2)
Cu1 P2 C231 C232 -115.6(2)
C236 C231 C232 C233 -1.6(4)
P2 C231 C232 C233 173.5(2)
C231 C232 C233 C234 1.0(4)
C232 C233 C234 C235 1.2(5)
C233 C234 C235 C236 -2.6(5)
C234 C235 C236 C231 2.0(4)
C232 C231 C236 C235 0.2(4)
P2 C231 C236 C235 -175.3(2)
C331 P3 C311 C316 -100.9(3)
C321 P3 C311 C316 152.0(2)
Cu1 P3 C311 C316 26.0(3)
C331 P3 C311 C312 79.7(3)
C321 P3 C311 C312 -27.4(3)
Cu1 P3 C311 C312 -153.4(3)
C316 C311 C312 C313 0.3(6)
P3 C311 C312 C313 179.8(3)
C311 C312 C313 C314 -0.9(7)
C312 C313 C314 C315 1.4(7)
C313 C314 C315 C316 -1.2(6)
C312 C311 C316 C315 -0.2(5)
P3 C311 C316 C315 -179.7(3)
C314 C315 C316 C311 0.6(5)
C331 P3 C321 C322 -6.7(3)
C311 P3 C321 C322 101.1(2)
Cu1 P3 C321 C322 -133.2(2)
C331 P3 C321 C326 174.5(2)
C311 P3 C321 C326 -77.8(2)
Cu1 P3 C321 C326 47.9(2)
C326 C321 C322 C323 1.1(4)
P3 C321 C322 C323 -177.8(2)
C321 C322 C323 C324 0.1(5)
C322 C323 C324 C325 -0.7(5)
C323 C324 C325 C326 0.1(5)
C324 C325 C326 C321 1.1(5)
C322 C321 C326 C325 -1.7(4)
P3 C321 C326 C325 177.3(2)
C321 P3 C331 C332 106.3(3)
C311 P3 C331 C332 2.1(3)
Cu1 P3 C331 C332 -125.8(3)
C321 P3 C331 C336 -81.3(2)
C311 P3 C331 C336 174.5(2)
Cu1 P3 C331 C336 46.6(3)
C336 C331 C332 C333 0.3(6)
P3 C331 C332 C333 172.7(3)
C331 C332 C333 C334 0.0(7)
C332 C333 C334 C335 0.1(7)
C333 C334 C335 C336 -0.4(6)
C332 C331 C336 C335 -0.6(5)
P3 C331 C336 C335 -173.5(3)
C334 C335 C336 C331 0.6(5)
C421 P4 C411 C412 114.3(2)
C431 P4 C411 C412 -139.8(2)
Cu2 P4 C411 C412 -17.7(2)
C421 P4 C411 C416 -66.8(2)
C431 P4 C411 C416 39.0(2)
Cu2 P4 C411 C416 161.13(18)
C416 C411 C412 C413 1.0(4)
P4 C411 C412 C413 179.9(2)
C411 C412 C413 C414 0.0(4)
C412 C413 C414 C415 -0.9(4)
C413 C414 C415 C416 0.8(4)
C414 C415 C416 C411 0.2(4)
C412 C411 C416 C415 -1.1(4)
P4 C411 C416 C415 -180.0(2)
C411 P4 C421 C422 4.0(3)
C431 P4 C421 C422 -100.7(2)
Cu2 P4 C421 C422 136.2(2)
C411 P4 C421 C426 -173.7(2)
C431 P4 C421 C426 81.5(2)
Cu2 P4 C421 C426 -41.6(2)
C426 C421 C422 C423 0.0(4)
P4 C421 C422 C423 -177.8(2)
C421 C422 C423 C424 -1.4(4)
C422 C423 C424 C425 0.8(4)
C423 C424 C425 C426 1.4(5)
C424 C425 C426 C421 -2.9(5)
C422 C421 C426 C425 2.2(4)
P4 C421 C426 C425 -179.9(2)
C421 P4 C431 C436 -8.4(3)
C411 P4 C431 C436 -116.6(2)
Cu2 P4 C431 C436 117.9(2)
C421 P4 C431 C432 172.0(2)
C411 P4 C431 C432 63.8(2)
Cu2 P4 C431 C432 -61.7(2)
C436 C431 C432 C433 0.5(4)
P4 C431 C432 C433 -180.0(2)
C431 C432 C433 C434 -0.8(5)
C432 C433 C434 C435 0.1(5)
C433 C434 C435 C436 0.8(5)
C434 C435 C436 C431 -1.0(5)
C432 C431 C436 C435 0.4(4)
P4 C431 C436 C435 -179.1(2)
C521 P5 C511 C512 -12.3(2)
C531 P5 C511 C512 -119.4(2)
Cu2 P5 C511 C512 116.5(2)
C521 P5 C511 C516 167.6(2)
C531 P5 C511 C516 60.5(2)
Cu2 P5 C511 C516 -63.6(2)
C516 C511 C512 C513 0.9(4)
P5 C511 C512 C513 -179.2(2)
C511 C512 C513 C514 -1.6(4)
C512 C513 C514 C515 1.0(4)
C513 C514 C515 C516 0.4(4)
C514 C515 C516 C511 -1.0(4)
C512 C511 C516 C515 0.4(4)
P5 C511 C516 C515 -179.5(2)
C511 P5 C521 C526 -95.8(2)
C531 P5 C521 C526 8.3(3)
Cu2 P5 C521 C526 137.8(2)
C511 P5 C521 C522 82.7(2)
C531 P5 C521 C522 -173.3(2)
Cu2 P5 C521 C522 -43.7(2)
C526 C521 C522 C523 1.8(4)
P5 C521 C522 C523 -176.8(2)
C521 C522 C523 C524 -1.1(4)
C522 C523 C524 C525 -0.4(4)
C523 C524 C525 C526 1.0(4)
C522 C521 C526 C525 -1.1(4)
P5 C521 C526 C525 177.4(2)
C524 C525 C526 C521 -0.3(4)
C521 P5 C531 C532 -83.1(3)
C511 P5 C531 C532 21.8(3)
Cu2 P5 C531 C532 145.5(2)
C521 P5 C531 C536 98.8(2)
C511 P5 C531 C536 -156.2(2)
Cu2 P5 C531 C536 -32.6(2)
C536 C531 C532 C533 1.1(5)
P5 C531 C532 C533 -177.0(3)
C531 C532 C533 C534 -1.6(6)
C532 C533 C534 C535 1.4(6)
C532 C531 C536 C535 -0.5(4)
P5 C531 C536 C535 177.7(2)
C533 C534 C535 C536 -0.9(5)
C531 C536 C535 C534 0.4(5)
C621 P6 C611 C612 -157.4(2)
C631 P6 C611 C612 -53.1(2)
Cu2 P6 C611 C612 77.0(2)
C621 P6 C611 C616 21.0(2)
C631 P6 C611 C616 125.2(2)
Cu2 P6 C611 C616 -104.6(2)
C616 C611 C612 C613 -3.7(4)
P6 C611 C612 C613 174.7(2)
C611 C612 C613 C614 2.5(4)
C612 C613 C614 C615 0.7(5)
C613 C614 C615 C616 -2.6(5)
C614 C615 C616 C611 1.2(4)
C612 C611 C616 C615 1.9(4)
P6 C611 C616 C615 -176.5(2)
C611 P6 C621 C626 79.3(2)
C631 P6 C621 C626 -23.3(3)
Cu2 P6 C621 C626 -150.7(2)
C611 P6 C621 C622 -102.1(2)
C631 P6 C621 C622 155.3(2)
Cu2 P6 C621 C622 27.9(2)
C626 C621 C622 C623 1.6(4)
P6 C621 C622 C623 -177.1(2)
C621 C622 C623 C624 -2.5(4)
C622 C623 C624 C625 2.0(4)
C623 C624 C625 C626 -0.6(5)
C624 C625 C626 C621 -0.2(5)
C622 C621 C626 C625 -0.3(4)
P6 C621 C626 C625 178.3(2)
C611 P6 C631 C632 154.0(2)
C621 P6 C631 C632 -102.1(2)
Cu2 P6 C631 C632 22.4(2)
C611 P6 C631 C636 -29.5(2)
C621 P6 C631 C636 74.4(2)
Cu2 P6 C631 C636 -161.09(19)
C636 C631 C632 C633 -2.1(4)
P6 C631 C632 C633 174.6(2)
C631 C632 C633 C634 0.6(5)
C632 C633 C634 C635 0.8(5)
C633 C634 C635 C636 -0.5(5)
C634 C635 C636 C631 -1.0(4)
C632 C631 C636 C635 2.3(4)
P6 C631 C636 C635 -174.2(2)
